data_4101127
_journal_name_full 'Journal of the American Chemical Society'
_journal_paper_doi 10.1021/ja0561082
_journal_year 2006
_chemical_formula_moiety 'C14 H18 O3 '
_chemical_formula_sum 'C14 H18 O3'
_chemical_formula_weight 234.29
_space_group_IT_number 61
_space_group_name_Hall '-P 2ac 2ab'
_space_group_name_H-M_alt 'P b c a'
_symmetry_cell_setting orthorhombic
_symmetry_Int_Tables_number 61
_symmetry_space_group_name_Hall '-P 2ac 2ab'
_symmetry_space_group_name_H-M 'P b c a'
_cell_angle_alpha 90.0000
_cell_angle_beta 90.0000
_cell_angle_gamma 90.0000
_cell_formula_units_Z 8
_cell_length_a 9.0470(5)
_cell_length_b 21.1758(6)
_cell_length_c 13.6531(9)
_cell_measurement_temperature 173.1
_cell_volume 2615.6(2)
_exptl_crystal_density_diffrn 1.190
_cod_original_formula_sum 'C14 H18 O3 '
_cod_database_code 4101127

loop_
_symmetry_equiv_pos_site_id
_symmetry_equiv_pos_as_xyz
1 +X,+Y,+Z
2 1/2-X,1/2+Y,+Z
3 +X,1/2-Y,1/2+Z
4 1/2-X,-Y,1/2+Z
5 -X,-Y,-Z
6 1/2+X,1/2-Y,-Z
7 -X,1/2+Y,1/2-Z
8 1/2+X,+Y,1/2-Z

loop_
_atom_site_label
_atom_site_type_symbol
_atom_site_fract_x
_atom_site_fract_y
_atom_site_fract_z
_atom_site_U_iso_or_equiv
_atom_site_adp_type
_atom_site_occupancy
_atom_site_symmetry_multiplicity
_atom_site_calc_flag
_atom_site_refinement_flags
_atom_site_disorder_assembly
_atom_site_disorder_group
O(1) O 0.57940(17) -0.03855(6) 0.10378(12) 0.0569(3) Uani 1.00 1 d . . .
O(2) O 0.49265(17) 0.05869(6) 0.07905(10) 0.0525(3) Uani 1.00 1 d . . .
O(3) O 0.56185(12) 0.08035(6) 0.38508(9) 0.0460(3) Uani 1.00 1 d . . .
C(1) C 0.54540(18) 0.01884(6) 0.13513(13) 0.0417(3) Uani 1.00 1 d . . .
C(2) C 0.57863(16) 0.02813(6) 0.23879(12) 0.0385(3) Uani 1.00 1 d . . .
C(3) C 0.51604(16) 0.07592(6) 0.29064(12) 0.0356(3) Uani 1.00 1 d . . .
C(4) C 0.40773(16) 0.12396(6) 0.25265(12) 0.0350(3) Uani 1.00 1 d . . .
C(5) C 0.48520(17) 0.18487(6) 0.21880(12) 0.0385(3) Uani 1.00 1 d . . .
C(6) C 0.68062(19) -0.01904(8) 0.28620(14) 0.0470(4) Uani 1.00 1 d . . .
C(7) C 0.4842(2) 0.11838(8) 0.45570(12) 0.0466(4) Uani 1.00 1 d . . .
C(8) C 0.5656(2) 0.11157(10) 0.55101(13) 0.0566(5) Uani 1.00 1 d . . .
C(9) C 0.37536(16) 0.23132(6) 0.17710(12) 0.0351(3) Uani 1.00 1 d . . .
C(10) C 0.32623(19) 0.22520(8) 0.08116(12) 0.0445(4) Uani 1.00 1 d . . .
C(11) C 0.2221(2) 0.26614(9) 0.04257(14) 0.0537(4) Uani 1.00 1 d . . .
C(12) C 0.1651(2) 0.31417(9) 0.09965(17) 0.0544(5) Uani 1.00 1 d . . .
C(13) C 0.2115(2) 0.32084(6) 0.19530(17) 0.0512(4) Uani 1.00 1 d . . .
C(14) C 0.31673(18) 0.27973(6) 0.23409(12) 0.0408(3) Uani 1.00 1 d . . .
H(1) H 0.3359 0.1343 0.3049 0.042 Uiso 1.00 1 c R . .
H(2) H 0.3523 0.1056 0.1970 0.042 Uiso 1.00 1 c R . .
H(3) H 0.5370 0.2044 0.2750 0.046 Uiso 1.00 1 c R . .
H(4) H 0.5599 0.1744 0.1684 0.046 Uiso 1.00 1 c R . .
H(5) H 0.6225 -0.0541 0.3128 0.056 Uiso 1.00 1 c R . .
H(6) H 0.7353 0.0015 0.3394 0.056 Uiso 1.00 1 c R . .
H(7) H 0.7504 -0.0352 0.2374 0.056 Uiso 1.00 1 c R . .
H(8) H 0.3809 0.1036 0.4627 0.056 Uiso 1.00 1 c R . .
H(9) H 0.4828 0.1631 0.4348 0.056 Uiso 1.00 1 c R . .
H(10) H 0.5253 0.0757 0.5876 0.068 Uiso 1.00 1 c R . .
H(11) H 0.5540 0.1502 0.5897 0.068 Uiso 1.00 1 c R . .
H(12) H 0.6708 0.1043 0.5379 0.068 Uiso 1.00 1 c R . .
H(13) H 0.3648 0.1923 0.0413 0.053 Uiso 1.00 1 c R . .
H(14) H 0.1897 0.2612 -0.0232 0.064 Uiso 1.00 1 c R . .
H(15) H 0.0943 0.3425 0.0731 0.065 Uiso 1.00 1 c R . .
H(16) H 0.1716 0.3535 0.2349 0.061 Uiso 1.00 1 c R . .
H(17) H 0.3487 0.2848 0.2999 0.049 Uiso 1.00 1 c R . .
H(18) H 0.554(3) -0.0426(14) 0.036(2) 0.084(8) Uiso 1.00 1 c . . .

loop_
_atom_site_aniso_label
_atom_site_aniso_U_11
_atom_site_aniso_U_22
_atom_site_aniso_U_33
_atom_site_aniso_U_12
_atom_site_aniso_U_13
_atom_site_aniso_U_23
O(1) 0.0681(9) 0.0348(6) 0.0680(9) 0.0118(5) -0.0004(6) -0.0131(5)
O(2) 0.0686(8) 0.0339(6) 0.0551(7) 0.0068(5) 0.0020(6) -0.0075(5)
O(3) 0.0439(6) 0.0467(6) 0.0474(6) 0.0119(5) 0.0034(5) -0.0021(5)
C(1) 0.0347(7) 0.0300(7) 0.0602(10) -0.0020(5) 0.0084(7) -0.0081(6)
C(2) 0.0284(7) 0.0287(6) 0.0586(9) -0.0027(5) 0.0060(6) -0.0008(6)
C(3) 0.0278(6) 0.0303(6) 0.0488(8) -0.0037(5) 0.0044(5) -0.0008(5)
C(4) 0.0266(6) 0.0286(6) 0.0497(8) -0.0014(5) 0.0021(5) -0.0040(5)
C(5) 0.0285(7) 0.0322(7) 0.0548(9) -0.0043(5) -0.0023(6) 0.0010(6)
C(6) 0.0388(8) 0.0332(7) 0.0690(11) 0.0044(6) 0.0070(7) 0.0010(7)
C(7) 0.0458(9) 0.0451(8) 0.0488(9) 0.0057(6) 0.0099(7) -0.0020(7)
C(8) 0.0615(11) 0.0634(11) 0.0450(9) 0.0076(9) 0.0107(8) 0.0054(8)
C(9) 0.0282(6) 0.0287(6) 0.0483(8) -0.0055(5) 0.0023(5) 0.0009(5)
C(10) 0.0392(8) 0.0446(8) 0.0496(9) -0.0012(6) 0.0020(6) -0.0034(7)
C(11) 0.0466(9) 0.0586(10) 0.0559(10) -0.0043(8) -0.0062(8) 0.0128(8)
C(12) 0.0383(9) 0.0387(8) 0.0863(14) -0.0006(6) -0.0017(8) 0.0193(8)
C(13) 0.0401(8) 0.0271(7) 0.0864(13) -0.0037(6) 0.0149(8) -0.0028(7)
C(14) 0.0383(8) 0.0322(7) 0.0520(9) -0.0086(5) 0.0066(6) -0.0046(6)

loop_
_geom_bond_atom_site_label_1
_geom_bond_atom_site_label_2
_geom_bond_distance
_geom_bond_publ_flag
_geom_bond_site_symmetry_1
_geom_bond_site_symmetry_2
O(1) C(1) 1.325(2) ? . .
O(2) C(1) 1.235(2) ? . .
O(3) C(3) 1.358(2) ? . .
O(3) C(7) 1.439(2) ? . .
C(1) C(2) 1.460(2) ? . .
C(2) C(3) 1.359(2) ? . .
C(2) C(6) 1.506(2) ? . .
C(3) C(4) 1.505(2) ? . .
C(4) C(5) 1.539(2) ? . .
C(5) C(9) 1.510(2) ? . .
C(7) C(8) 1.502(2) ? . .
C(9) C(10) 1.389(2) ? . .
C(9) C(14) 1.392(2) ? . .
C(10) C(11) 1.385(2) ? . .
C(11) C(12) 1.381(2) ? . .
C(12) C(13) 1.379(3) ? . .
C(13) C(14) 1.395(2) ? . .
O(1) H(18) 0.96(3) ? . .
C(4) H(1) 0.990 ? . .
C(4) H(2) 0.990 ? . .
C(5) H(3) 0.990 ? . .
C(5) H(4) 0.990 ? . .
C(6) H(5) 0.980 ? . .
C(6) H(6) 0.980 ? . .
C(6) H(7) 0.980 ? . .
C(7) H(8) 0.990 ? . .
C(7) H(9) 0.990 ? . .
C(8) H(10) 0.980 ? . .
C(8) H(11) 0.980 ? . .
C(8) H(12) 0.980 ? . .
C(10) H(13) 0.950 ? . .
C(11) H(14) 0.950 ? . .
C(12) H(15) 0.950 ? . .
C(13) H(16) 0.950 ? . .
C(14) H(17) 0.950 ? . .

loop_
_cod_related_entry_id
_cod_related_entry_database
_cod_related_entry_code
1 ChemSpider 30659982
